data_7226983
loop_
_publ_author_name
'Liu, Gang'
'Sun, Xuechun'
'Chen, Ling'
'Wu, Yueci'
'Han, Jing'
'Chen, Jie'
'Deng, Hongmei'
'Shao, Min'
'Zhang, Hui'
'Cao, Weiguo'

_publ_section_title
;
 Facile Synthesis of Quinoxaline Annulated Perfluoroalkylated Benzoazepine
 Derivatives
;
_journal_name_full 'RSC Adv.'
_journal_paper_doi 10.1039/C6RA22727A
_journal_year 2016
_chemical_formula_sum 'C19 H12 F3 N3 O2'
_chemical_formula_weight 371.32
_chemical_name_systematic
; 
 ? 
;
_space_group_IT_number 2
_symmetry_cell_setting triclinic
_symmetry_space_group_name_Hall '-P 1'
_symmetry_space_group_name_H-M 'P -1'
_atom_sites_solution_hydrogens geom
_atom_sites_solution_primary direct
_atom_sites_solution_secondary difmap
_audit_creation_method SHELXL-97
_audit_update_record
;
2015-01-30 deposited with the CCDC.
2016-10-31 downloaded from the CCDC.
;
_cell_angle_alpha 89.827(14)
_cell_angle_beta 81.363(15)
_cell_angle_gamma 89.786(15)
_cell_formula_units_Z 4
_cell_length_a 7.828(9)
_cell_length_b 10.579(11)
_cell_length_c 20.74(2)
_cell_measurement_reflns_used 2819
_cell_measurement_temperature 296(2)
_cell_measurement_theta_max 26.52
_cell_measurement_theta_min 2.63
_cell_volume 1698(3)
_computing_cell_refinement 'Bruker SAINT'
_computing_data_collection 'Bruker APEX2'
_computing_data_reduction 'Bruker SAINT'
_computing_molecular_graphics 'Bruker SHELXTL'
_computing_publication_material 'Bruker SHELXTL'
_computing_structure_refinement 'SHELXL-97 (Sheldrick, 2008)'
_computing_structure_solution 'SHELXS-97 (Sheldrick, 2008)'
_diffrn_ambient_temperature 296(2)
_diffrn_measured_fraction_theta_full 0.955
_diffrn_measured_fraction_theta_max 0.955
_diffrn_measurement_device_type 'Bruker APEX-II CCD'
_diffrn_measurement_method '\f and \w scans'
_diffrn_radiation_monochromator graphite
_diffrn_radiation_source 'fine-focus sealed tube'
_diffrn_radiation_type MoK\a
_diffrn_radiation_wavelength 0.71073
_diffrn_reflns_av_R_equivalents 0.0440
_diffrn_reflns_av_sigmaI/netI 0.1111
_diffrn_reflns_limit_h_max 8
_diffrn_reflns_limit_h_min -9
_diffrn_reflns_limit_k_max 12
_diffrn_reflns_limit_k_min -12
_diffrn_reflns_limit_l_max 23
_diffrn_reflns_limit_l_min -24
_diffrn_reflns_number 7453
_diffrn_reflns_theta_full 25.05
_diffrn_reflns_theta_max 25.05
_diffrn_reflns_theta_min 1.99
_exptl_absorpt_coefficient_mu 0.119
_exptl_absorpt_correction_T_max 0.9812
_exptl_absorpt_correction_T_min 0.9732
_exptl_absorpt_correction_type none
_exptl_crystal_density_diffrn 1.453
_exptl_crystal_density_meas 0
_exptl_crystal_density_method 'not measured'
_exptl_crystal_F_000 760
_exptl_crystal_size_max 0.23
_exptl_crystal_size_mid 0.21
_exptl_crystal_size_min 0.16
_refine_diff_density_max 0.422
_refine_diff_density_min -0.390
_refine_diff_density_rms 0.097
_refine_ls_extinction_coef 0.023(3)
_refine_ls_extinction_expression Fc^*^=kFc[1+0.001xFc^2^\l^3^/sin(2\q)]^-1/4^
_refine_ls_extinction_method SHELXL
_refine_ls_goodness_of_fit_ref 1.086
_refine_ls_hydrogen_treatment mixed
_refine_ls_matrix_type full
_refine_ls_number_parameters 490
_refine_ls_number_reflns 5753
_refine_ls_number_restraints 0
_refine_ls_restrained_S_all 1.086
_refine_ls_R_factor_all 0.1904
_refine_ls_R_factor_gt 0.1206
_refine_ls_shift/su_max 0.000
_refine_ls_shift/su_mean 0.000
_refine_ls_structure_factor_coef Fsqd
_refine_ls_weighting_details 'calc w=1/[\s^2^(Fo^2^)+(0.0980P)^2^+11.4939P] where P=(Fo^2^+2Fc^2^)/3'
_refine_ls_weighting_scheme calc
_refine_ls_wR_factor_gt 0.3291
_refine_ls_wR_factor_ref 0.3577
_reflns_number_gt 3789
_reflns_number_total 5753
_reflns_threshold_expression >2sigma(I)
_cod_data_source_file c6ra22727a2.cif
_cod_data_source_block 150116a
_cod_depositor_comments
;
The following automatic conversions were performed:

'_symmetry_cell_setting' value 'Triclinic' changed to 'triclinic'
according to
/usr/data/users/saulius/crontab/automatic-downloads/rss-feeds/RSC/lib/dictionaries/cif_core.dic
dictionary named 'cif_core.dic' version 2.4.2 from 2011-04-26.

Automatic conversion script
Id: cif_fix_values 4268 2015-11-12 08:31:59Z antanas 
;
_cod_original_sg_symbol_H-M P-1
_cod_database_code 7226983

loop_
_symmetry_equiv_pos_as_xyz
'x, y, z'
'-x, -y, -z'

loop_
_atom_site_label
_atom_site_type_symbol
_atom_site_fract_x
_atom_site_fract_y
_atom_site_fract_z
_atom_site_U_iso_or_equiv
_atom_site_adp_type
_atom_site_occupancy
_atom_site_symmetry_multiplicity
_atom_site_calc_flag
_atom_site_refinement_flags
C1 C 0.1943(10) 0.7933(8) 1.1042(4) 0.047(2) Uani 1 1 d .
C2 C 0.1749(12) 0.8489(9) 1.1669(4) 0.058(2) Uani 1 1 d .
H2 H 0.1293 0.9300 1.1730 0.069 Uiso 1 1 calc R
C3 C 0.2217(14) 0.7854(11) 1.2175(5) 0.071(3) Uani 1 1 d .
H3 H 0.2084 0.8233 1.2584 0.085 Uiso 1 1 calc R
C4 C 0.2901(15) 0.6634(11) 1.2099(5) 0.075(3) Uani 1 1 d .
H4 H 0.3232 0.6215 1.2455 0.091 Uiso 1 1 calc R
C5 C 0.3087(14) 0.6049(11) 1.1505(4) 0.072(3) Uani 1 1 d .
H5 H 0.3543 0.5236 1.1458 0.087 Uiso 1 1 calc R
C6 C 0.2588(11) 0.6681(9) 1.0966(4) 0.051(2) Uani 1 1 d .
C7 C 0.2272(9) 0.6706(7) 0.9890(4) 0.0376(17) Uani 1 1 d .
C8 C 0.2306(9) 0.6008(7) 0.9262(4) 0.0414(19) Uani 1 1 d .
C9 C 0.1871(11) 0.4739(8) 0.9292(4) 0.053(2) Uani 1 1 d .
H9 H 0.1556 0.4367 0.9700 0.063 Uiso 1 1 calc R
C10 C 0.1885(12) 0.4008(9) 0.8745(5) 0.065(3) Uani 1 1 d .
H10 H 0.1565 0.3163 0.8781 0.078 Uiso 1 1 calc R
C11 C 0.2385(13) 0.4552(10) 0.8136(5) 0.070(3) Uani 1 1 d .
H11 H 0.2394 0.4072 0.7760 0.084 Uiso 1 1 calc R
C12 C 0.2862(13) 0.5788(9) 0.8091(4) 0.063(3) Uani 1 1 d .
H12 H 0.3227 0.6137 0.7681 0.076 Uiso 1 1 calc R
C13 C 0.2820(9) 0.6551(8) 0.8645(4) 0.0430(19) Uani 1 1 d .
C14 C 0.2750(10) 0.8712(8) 0.8863(4) 0.048(2) Uani 1 1 d .
C15 C 0.1222(10) 0.8705(7) 0.9383(4) 0.0415(18) Uani 1 1 d .
H15 H 0.0999 0.9583 0.9521 0.050 Uiso 1 1 calc R
C16 C 0.1693(9) 0.7993(7) 0.9959(4) 0.0397(18) Uani 1 1 d .
C17 C 0.3622(12) 0.9990(10) 0.8692(5) 0.061(2) Uani 1 1 d .
C18 C -0.0392(11) 0.8228(8) 0.9142(4) 0.050(2) Uani 1 1 d .
C19 C -0.3247(13) 0.7507(12) 0.9493(7) 0.092(4) Uani 1 1 d .
H19A H -0.3533 0.8019 0.9140 0.139 Uiso 1 1 calc R
H19B H -0.4076 0.7655 0.9876 0.139 Uiso 1 1 calc R
H19C H -0.3267 0.6631 0.9375 0.139 Uiso 1 1 calc R
C20 C 0.3053(10) 0.2926(8) 0.3952(4) 0.045(2) Uani 1 1 d .
C21 C 0.3263(11) 0.3487(10) 0.3331(4) 0.059(2) Uani 1 1 d .
H21 H 0.3709 0.4300 0.3273 0.071 Uiso 1 1 calc R
C22 C 0.2820(13) 0.2853(11) 0.2818(4) 0.068(3) Uani 1 1 d .
H22 H 0.2985 0.3225 0.2406 0.082 Uiso 1 1 calc R
C23 C 0.2111(15) 0.1634(11) 0.2901(5) 0.077(3) Uani 1 1 d .
H23 H 0.1785 0.1219 0.2544 0.092 Uiso 1 1 calc R
C24 C 0.1892(13) 0.1043(10) 0.3498(4) 0.069(3) Uani 1 1 d .
H24 H 0.1412 0.0240 0.3551 0.083 Uiso 1 1 calc R
C25 C 0.2418(10) 0.1693(9) 0.4032(4) 0.051(2) Uani 1 1 d .
C26 C 0.2742(9) 0.1721(7) 0.5110(4) 0.0408(19) Uani 1 1 d .
C27 C 0.2698(9) 0.1017(7) 0.5738(4) 0.0417(19) Uani 1 1 d .
C28 C 0.3121(11) -0.0258(9) 0.5701(5) 0.055(2) Uani 1 1 d .
H28 H 0.3423 -0.0630 0.5294 0.065 Uiso 1 1 calc R
C29 C 0.3104(13) -0.0982(9) 0.6253(6) 0.068(3) Uani 1 1 d .
H29 H 0.3422 -0.1830 0.6216 0.082 Uiso 1 1 calc R
C30 C 0.2611(13) -0.0449(10) 0.6869(5) 0.068(3) Uani 1 1 d .
H30 H 0.2612 -0.0932 0.7244 0.082 Uiso 1 1 calc R
C31 C 0.2123(13) 0.0803(9) 0.6909(4) 0.061(2) Uani 1 1 d .
H31 H 0.1749 0.1154 0.7317 0.074 Uiso 1 1 calc R
C32 C 0.2175(9) 0.1552(8) 0.6358(4) 0.0417(18) Uani 1 1 d .
C33 C 0.2255(10) 0.3732(8) 0.6146(4) 0.046(2) Uani 1 1 d .
C34 C 0.3779(10) 0.3705(7) 0.5615(4) 0.0436(19) Uani 1 1 d .
H34 H 0.3989 0.4580 0.5469 0.052 Uiso 1 1 calc R
C35 C 0.3307(9) 0.2981(7) 0.5039(4) 0.0387(18) Uani 1 1 d .
C36 C 0.1412(12) 0.4987(9) 0.6303(5) 0.059(2) Uani 1 1 d .
C37 C 0.5394(10) 0.3254(8) 0.5854(4) 0.049(2) Uani 1 1 d .
C38 C 0.8218(13) 0.2477(12) 0.5524(6) 0.094(4) Uani 1 1 d .
H38A H 0.8573 0.3067 0.5829 0.141 Uiso 1 1 calc R
H38B H 0.9041 0.2480 0.5131 0.141 Uiso 1 1 calc R
H38C H 0.8156 0.1645 0.5712 0.141 Uiso 1 1 calc R
F1 F 0.4176(10) 1.0450(6) 0.9217(3) 0.107(3) Uani 1 1 d .
F2 F 0.2436(9) 1.0809(6) 0.8538(4) 0.092(2) Uani 1 1 d .
F3 F 0.4854(9) 0.9974(6) 0.8209(4) 0.099(2) Uani 1 1 d .
F4 F 0.0143(9) 0.4983(6) 0.6792(3) 0.099(2) Uani 1 1 d .
F5 F 0.0809(10) 0.5448(6) 0.5782(3) 0.101(2) Uani 1 1 d .
F6 F 0.2530(9) 0.5822(5) 0.6460(3) 0.093(2) Uani 1 1 d .
N1 N 0.1522(8) 0.8596(6) 1.0531(3) 0.0444(16) Uani 1 1 d .
N2 N 0.2751(9) 0.6083(7) 1.0377(3) 0.0491(17) Uani 1 1 d .
N3 N 0.3455(9) 0.7792(7) 0.8528(3) 0.0495(17) Uani 1 1 d .
N4 N 0.3486(8) 0.3590(6) 0.4468(3) 0.0427(16) Uani 1 1 d .
N5 N 0.2252(9) 0.1080(7) 0.4623(3) 0.0514(18) Uani 1 1 d .
N6 N 0.1554(8) 0.2789(7) 0.6473(3) 0.0475(18) Uani 1 1 d .
O1 O -0.1547(7) 0.7832(6) 0.9623(3) 0.0603(17) Uani 1 1 d .
O2 O -0.0596(9) 0.8299(7) 0.8576(3) 0.072(2) Uani 1 1 d .
O3 O 0.6543(7) 0.2839(6) 0.5375(3) 0.0595(17) Uani 1 1 d .
O4 O 0.5584(8) 0.3286(7) 0.6423(3) 0.0682(19) Uani 1 1 d .

loop_
_atom_site_aniso_label
_atom_site_aniso_U_11
_atom_site_aniso_U_22
_atom_site_aniso_U_33
_atom_site_aniso_U_23
_atom_site_aniso_U_13
_atom_site_aniso_U_12
C1 0.052(5) 0.050(5) 0.042(5) 0.002(4) -0.015(4) -0.006(4)
C2 0.075(6) 0.056(6) 0.043(5) -0.003(5) -0.012(4) -0.009(4)
C3 0.092(7) 0.081(8) 0.044(5) -0.007(5) -0.021(5) -0.006(6)
C4 0.097(8) 0.088(8) 0.045(6) 0.011(6) -0.021(5) -0.008(6)
C5 0.101(8) 0.077(7) 0.044(5) 0.012(5) -0.028(5) 0.019(6)
C6 0.053(5) 0.056(6) 0.042(5) 0.004(4) -0.004(4) -0.001(4)
C7 0.035(4) 0.039(4) 0.038(4) 0.003(4) -0.003(3) 0.001(3)
C8 0.037(4) 0.038(4) 0.050(5) -0.005(4) -0.010(3) 0.006(3)
C9 0.055(5) 0.048(5) 0.056(5) -0.002(4) -0.010(4) 0.008(4)
C10 0.066(6) 0.046(6) 0.084(8) -0.021(6) -0.013(5) -0.005(4)
C11 0.080(7) 0.062(7) 0.072(7) -0.031(6) -0.020(5) 0.007(5)
C12 0.089(7) 0.058(6) 0.043(5) -0.013(5) -0.010(5) 0.013(5)
C13 0.042(4) 0.046(5) 0.042(5) -0.006(4) -0.009(3) -0.001(3)
C14 0.053(5) 0.051(5) 0.042(5) -0.009(4) -0.014(4) -0.001(4)
C15 0.050(4) 0.039(4) 0.037(4) -0.003(4) -0.011(3) 0.000(3)
C16 0.042(4) 0.045(5) 0.033(4) -0.004(4) -0.009(3) -0.001(3)
C17 0.066(6) 0.064(6) 0.054(6) -0.009(5) -0.008(5) -0.004(5)
C18 0.051(5) 0.047(5) 0.053(5) -0.004(4) -0.012(4) 0.010(4)
C19 0.054(6) 0.115(10) 0.115(10) 0.023(8) -0.033(6) -0.021(6)
C20 0.046(4) 0.054(5) 0.037(4) -0.012(4) -0.011(3) 0.008(4)
C21 0.064(5) 0.074(7) 0.039(5) -0.007(5) -0.010(4) 0.011(5)
C22 0.082(7) 0.087(8) 0.039(5) -0.009(5) -0.021(5) 0.010(6)
C23 0.103(8) 0.086(8) 0.046(6) -0.022(6) -0.026(5) 0.001(6)
C24 0.093(7) 0.074(7) 0.044(5) -0.018(5) -0.022(5) -0.017(5)
C25 0.052(5) 0.065(6) 0.038(5) -0.011(4) -0.009(4) 0.006(4)
C26 0.038(4) 0.042(5) 0.043(4) -0.013(4) -0.005(3) 0.001(3)
C27 0.035(4) 0.046(5) 0.043(4) -0.005(4) -0.004(3) -0.004(3)
C28 0.053(5) 0.056(6) 0.055(5) -0.009(5) -0.012(4) 0.002(4)
C29 0.073(6) 0.049(6) 0.086(8) 0.004(6) -0.025(6) 0.008(5)
C30 0.080(7) 0.063(7) 0.062(6) 0.019(5) -0.010(5) -0.003(5)
C31 0.082(6) 0.059(6) 0.040(5) 0.006(5) 0.001(4) -0.009(5)
C32 0.040(4) 0.050(5) 0.036(4) -0.002(4) -0.008(3) -0.003(3)
C33 0.050(4) 0.052(5) 0.038(4) -0.009(4) -0.012(4) 0.005(4)
C34 0.053(4) 0.039(4) 0.041(4) -0.009(4) -0.011(3) -0.001(3)
C35 0.039(4) 0.045(5) 0.033(4) -0.008(4) -0.008(3) 0.007(3)
C36 0.070(6) 0.052(6) 0.054(6) -0.009(5) -0.004(5) 0.006(4)
C37 0.050(4) 0.046(5) 0.052(5) -0.006(4) -0.011(4) -0.011(4)
C38 0.061(6) 0.111(10) 0.118(10) -0.043(8) -0.040(6) 0.025(6)
F1 0.150(6) 0.083(5) 0.095(5) -0.011(4) -0.042(5) -0.052(4)
F2 0.115(5) 0.052(4) 0.108(5) 0.026(4) -0.014(4) -0.001(3)
F3 0.100(5) 0.079(5) 0.104(5) 0.001(4) 0.030(4) -0.036(4)
F4 0.097(5) 0.086(5) 0.099(5) -0.011(4) 0.030(4) 0.029(4)
F5 0.132(6) 0.087(5) 0.092(5) -0.003(4) -0.040(4) 0.047(4)
F6 0.116(5) 0.053(4) 0.111(5) -0.035(4) -0.016(4) -0.001(3)
N1 0.049(4) 0.045(4) 0.041(4) -0.006(3) -0.013(3) -0.002(3)
N2 0.057(4) 0.050(4) 0.040(4) 0.001(3) -0.009(3) 0.002(3)
N3 0.059(4) 0.048(4) 0.041(4) -0.001(3) -0.005(3) 0.002(3)
N4 0.045(3) 0.044(4) 0.040(4) -0.008(3) -0.012(3) 0.004(3)
N5 0.055(4) 0.055(5) 0.045(4) -0.014(4) -0.010(3) -0.003(3)
N6 0.051(4) 0.054(5) 0.037(4) -0.009(4) -0.005(3) -0.003(3)
O1 0.041(3) 0.076(4) 0.066(4) 0.016(3) -0.014(3) -0.005(3)
O2 0.081(5) 0.094(5) 0.048(4) -0.004(4) -0.031(3) 0.001(4)
O3 0.041(3) 0.074(4) 0.065(4) -0.025(3) -0.014(3) 0.002(3)
O4 0.077(4) 0.087(5) 0.048(4) -0.004(3) -0.032(3) -0.002(3)

loop_
_atom_type_symbol
_atom_type_description
_atom_type_scat_dispersion_real
_atom_type_scat_dispersion_imag
_atom_type_scat_source
C C 0.0033 0.0016 'International Tables Vol C Tables 4.2.6.8 and 6.1.1.4'
H H 0.0000 0.0000 'International Tables Vol C Tables 4.2.6.8 and 6.1.1.4'
N N 0.0061 0.0033 'International Tables Vol C Tables 4.2.6.8 and 6.1.1.4'
F F 0.0171 0.0103 'International Tables Vol C Tables 4.2.6.8 and 6.1.1.4'
O O 0.0106 0.0060 'International Tables Vol C Tables 4.2.6.8 and 6.1.1.4'

loop_
_geom_angle_atom_site_label_1
_geom_angle_atom_site_label_2
_geom_angle_atom_site_label_3
_geom_angle
N1 C1 C2 120.1(8)
N1 C1 C6 121.3(7)
C2 C1 C6 118.7(8)
C3 C2 C1 120.5(9)
C3 C2 H2 119.8
C1 C2 H2 119.8
C2 C3 C4 121.1(9)
C2 C3 H3 119.4
C4 C3 H3 119.4
C5 C4 C3 120.6(10)
C5 C4 H4 119.7
C3 C4 H4 119.7
C4 C5 C6 119.8(10)
C4 C5 H5 120.1
C6 C5 H5 120.1
N2 C6 C5 119.4(8)
N2 C6 C1 121.2(8)
C5 C6 C1 119.3(8)
N2 C7 C16 121.5(7)
N2 C7 C8 117.1(7)
C16 C7 C8 121.5(7)
C9 C8 C13 118.1(7)
C9 C8 C7 118.0(8)
C13 C8 C7 123.8(7)
C10 C9 C8 122.6(9)
C10 C9 H9 118.7
C8 C9 H9 118.7
C9 C10 C11 119.0(9)
C9 C10 H10 120.5
C11 C10 H10 120.5
C12 C11 C10 119.8(8)
C12 C11 H11 120.1
C10 C11 H11 120.1
C11 C12 C13 121.8(10)
C11 C12 H12 119.1
C13 C12 H12 119.1
C12 C13 C8 118.7(8)
C12 C13 N3 115.7(8)
C8 C13 N3 125.4(6)
N3 C14 C15 128.9(8)
N3 C14 C17 114.0(8)
C15 C14 C17 117.1(7)
C14 C15 C16 108.3(6)
C14 C15 C18 112.5(6)
C16 C15 C18 114.2(7)
C14 C15 H15 107.2
C16 C15 H15 107.2
C18 C15 H15 107.2
N1 C16 C7 122.1(7)
N1 C16 C15 117.6(7)
C7 C16 C15 120.3(6)
F3 C17 F1 110.3(9)
F3 C17 F2 106.8(9)
F1 C17 F2 106.3(8)
F3 C17 C14 115.2(8)
F1 C17 C14 109.0(8)
F2 C17 C14 108.8(8)
O2 C18 O1 125.5(8)
O2 C18 C15 122.5(9)
O1 C18 C15 111.8(7)
O1 C19 H19A 109.5
O1 C19 H19B 109.5
H19A C19 H19B 109.5
O1 C19 H19C 109.5
H19A C19 H19C 109.5
H19B C19 H19C 109.5
N4 C20 C25 121.1(8)
N4 C20 C21 119.5(8)
C25 C20 C21 119.4(7)
C22 C21 C20 120.3(10)
C22 C21 H21 119.8
C20 C21 H21 119.8
C21 C22 C23 120.4(10)
C21 C22 H22 119.8
C23 C22 H22 119.8
C24 C23 C22 121.3(8)
C24 C23 H23 119.3
C22 C23 H23 119.3
C23 C24 C25 118.1(9)
C23 C24 H24 120.9
C25 C24 H24 120.9
N5 C25 C20 121.9(7)
N5 C25 C24 117.9(9)
C20 C25 C24 120.2(9)
N5 C26 C35 122.2(8)
N5 C26 C27 116.0(7)
C35 C26 C27 121.8(6)
C28 C27 C32 118.5(8)
C28 C27 C26 117.3(7)
C32 C27 C26 124.1(7)
C29 C28 C27 121.4(8)
C29 C28 H28 119.3
C27 C28 H28 119.3
C28 C29 C30 120.2(9)
C28 C29 H29 119.9
C30 C29 H29 119.9
C31 C30 C29 118.8(10)
C31 C30 H30 120.6
C29 C30 H30 120.6
C30 C31 C32 121.6(8)
C30 C31 H31 119.2
C32 C31 H31 119.2
C31 C32 N6 115.1(7)
C31 C32 C27 119.5(8)
N6 C32 C27 125.3(8)
N6 C33 C36 115.8(8)
N6 C33 C34 127.3(7)
C36 C33 C34 116.9(8)
C33 C34 C37 112.3(7)
C33 C34 C35 109.1(6)
C37 C34 C35 114.7(6)
C33 C34 H34 106.7
C37 C34 H34 106.7
C35 C34 H34 106.7
N4 C35 C26 122.5(6)
N4 C35 C34 116.7(7)
C26 C35 C34 120.8(7)
F4 C36 F6 105.4(7)
F4 C36 F5 108.0(8)
F6 C36 F5 106.5(9)
F4 C36 C33 115.1(9)
F6 C36 C33 111.3(8)
F5 C36 C33 110.1(7)
O4 C37 O3 125.2(8)
O4 C37 C34 123.0(7)
O3 C37 C34 111.8(7)
O3 C38 H38A 109.5
O3 C38 H38B 109.5
H38A C38 H38B 109.5
O3 C38 H38C 109.5
H38A C38 H38C 109.5
H38B C38 H38C 109.5
C16 N1 C1 116.5(7)
C7 N2 C6 117.3(7)
C14 N3 C13 120.3(7)
C35 N4 C20 116.1(7)
C26 N5 C25 116.0(7)
C33 N6 C32 121.7(7)
C18 O1 C19 119.1(8)
C37 O3 C38 117.9(7)

loop_
_geom_bond_atom_site_label_1
_geom_bond_atom_site_label_2
_geom_bond_distance
C1 N1 1.350(10)
C1 C2 1.415(11)
C1 C6 1.417(12)
C2 C3 1.339(13)
C2 H2 0.9300
C3 C4 1.396(15)
C3 H3 0.9300
C4 C5 1.368(13)
C4 H4 0.9300
C5 C6 1.404(12)
C5 H5 0.9300
C6 N2 1.366(10)
C7 N2 1.305(10)
C7 C16 1.434(10)
C7 C8 1.496(10)
C8 C9 1.385(12)
C8 C13 1.404(12)
C9 C10 1.374(12)
C9 H9 0.9300
C10 C11 1.387(15)
C10 H10 0.9300
C11 C12 1.361(14)
C11 H11 0.9300
C12 C13 1.402(11)
C12 H12 0.9300
C13 N3 1.413(11)
C14 N3 1.273(10)
C14 C15 1.485(11)
C14 C17 1.534(13)
C15 C16 1.501(11)
C15 C18 1.516(11)
C15 H15 0.9800
C16 N1 1.337(9)
C17 F3 1.282(11)
C17 F1 1.326(10)
C17 F2 1.340(11)
C18 O2 1.211(10)
C18 O1 1.309(11)
C19 O1 1.441(11)
C19 H19A 0.9600
C19 H19B 0.9600
C19 H19C 0.9600
C20 N4 1.367(9)
C20 C25 1.398(12)
C20 C21 1.405(12)
C21 C22 1.348(12)
C21 H21 0.9300
C22 C23 1.406(15)
C22 H22 0.9300
C23 C24 1.373(14)
C23 H23 0.9300
C24 C25 1.418(11)
C24 H24 0.9300
C25 N5 1.373(11)
C26 N5 1.322(9)
C26 C35 1.406(11)
C26 C27 1.495(11)
C27 C28 1.388(12)
C27 C32 1.408(10)
C28 C29 1.373(13)
C28 H28 0.9300
C29 C30 1.398(14)
C29 H29 0.9300
C30 C31 1.376(13)
C30 H30 0.9300
C31 C32 1.385(12)
C31 H31 0.9300
C32 N6 1.404(10)
C33 N6 1.281(11)
C33 C36 1.495(12)
C33 C34 1.498(11)
C34 C37 1.501(11)
C34 C35 1.513(9)
C34 H34 0.9800
C35 N4 1.335(10)
C36 F4 1.309(11)
C36 F6 1.321(11)
C36 F5 1.333(11)
C37 O4 1.213(10)
C37 O3 1.311(9)
C38 O3 1.442(11)
C38 H38A 0.9600
C38 H38B 0.9600
C38 H38C 0.9600

loop_
_geom_torsion_atom_site_label_1
_geom_torsion_atom_site_label_2
_geom_torsion_atom_site_label_3
_geom_torsion_atom_site_label_4
_geom_torsion
N1 C1 C2 C3 -177.8(9)
C6 C1 C2 C3 2.0(14)
C1 C2 C3 C4 -0.2(16)
C2 C3 C4 C5 -0.9(18)
C3 C4 C5 C6 0.0(17)
C4 C5 C6 N2 -178.9(10)
C4 C5 C6 C1 1.9(15)
N1 C1 C6 N2 -2.3(13)
C2 C1 C6 N2 177.9(8)
N1 C1 C6 C5 176.9(8)
C2 C1 C6 C5 -2.9(13)
N2 C7 C8 C9 35.7(10)
C16 C7 C8 C9 -142.6(8)
N2 C7 C8 C13 -141.7(8)
C16 C7 C8 C13 40.0(10)
C13 C8 C9 C10 -1.5(12)
C7 C8 C9 C10 -179.1(7)
C8 C9 C10 C11 1.2(13)
C9 C10 C11 C12 0.5(14)
C10 C11 C12 C13 -1.8(15)
C11 C12 C13 C8 1.5(13)
C11 C12 C13 N3 176.1(8)
C9 C8 C13 C12 0.2(11)
C7 C8 C13 C12 177.6(7)
C9 C8 C13 N3 -173.9(7)
C7 C8 C13 N3 3.5(12)
N3 C14 C15 C16 67.6(10)
C17 C14 C15 C16 -112.8(8)
N3 C14 C15 C18 -59.6(11)
C17 C14 C15 C18 120.0(8)
N2 C7 C16 N1 -3.8(12)
C8 C7 C16 N1 174.4(7)
N2 C7 C16 C15 177.4(7)
C8 C7 C16 C15 -4.4(11)
C14 C15 C16 N1 123.0(7)
C18 C15 C16 N1 -110.8(8)
C14 C15 C16 C7 -58.1(9)
C18 C15 C16 C7 68.1(9)
N3 C14 C17 F3 4.7(12)
C15 C14 C17 F3 -175.0(8)
N3 C14 C17 F1 -119.9(9)
C15 C14 C17 F1 60.4(10)
N3 C14 C17 F2 124.5(8)
C15 C14 C17 F2 -55.2(10)
C14 C15 C18 O2 -25.8(11)
C16 C15 C18 O2 -149.7(8)
C14 C15 C18 O1 159.0(7)
C16 C15 C18 O1 35.0(9)
N4 C20 C21 C22 -179.1(8)
C25 C20 C21 C22 1.4(12)
C20 C21 C22 C23 1.3(14)
C21 C22 C23 C24 -1.7(16)
C22 C23 C24 C25 -0.6(16)
N4 C20 C25 N5 -2.1(12)
C21 C20 C25 N5 177.4(7)
N4 C20 C25 C24 176.7(8)
C21 C20 C25 C24 -3.8(12)
C23 C24 C25 N5 -177.7(9)
C23 C24 C25 C20 3.4(14)
N5 C26 C27 C28 35.4(10)
C35 C26 C27 C28 -143.3(7)
N5 C26 C27 C32 -141.3(7)
C35 C26 C27 C32 40.0(10)
C32 C27 C28 C29 -2.6(12)
C26 C27 C28 C29 -179.5(8)
C27 C28 C29 C30 1.7(14)
C28 C29 C30 C31 0.9(15)
C29 C30 C31 C32 -2.5(15)
C30 C31 C32 N6 176.8(8)
C30 C31 C32 C27 1.6(13)
C28 C27 C32 C31 1.0(11)
C26 C27 C32 C31 177.7(7)
C28 C27 C32 N6 -173.7(7)
C26 C27 C32 N6 3.0(12)
N6 C33 C34 C37 -63.0(10)
C36 C33 C34 C37 119.0(8)
N6 C33 C34 C35 65.4(10)
C36 C33 C34 C35 -112.5(8)
N5 C26 C35 N4 -4.1(11)
C27 C26 C35 N4 174.5(6)
N5 C26 C35 C34 177.2(7)
C27 C26 C35 C34 -4.3(10)
C33 C34 C35 N4 123.2(7)
C37 C34 C35 N4 -109.7(8)
C33 C34 C35 C26 -58.0(9)
C37 C34 C35 C26 69.1(10)
N6 C33 C36 F4 5.2(11)
C34 C33 C36 F4 -176.6(7)
N6 C33 C36 F6 125.0(9)
C34 C33 C36 F6 -56.9(10)
N6 C33 C36 F5 -117.1(9)
C34 C33 C36 F5 61.0(10)
C33 C34 C37 O4 -21.3(12)
C35 C34 C37 O4 -146.7(8)
C33 C34 C37 O3 159.0(7)
C35 C34 C37 O3 33.6(10)
C7 C16 N1 C1 0.7(11)
C15 C16 N1 C1 179.6(7)
C2 C1 N1 C16 -178.1(7)
C6 C1 N1 C16 2.1(11)
C16 C7 N2 C6 3.6(11)
C8 C7 N2 C6 -174.7(7)
C5 C6 N2 C7 -179.9(9)
C1 C6 N2 C7 -0.7(12)
C15 C14 N3 C13 -2.1(13)
C17 C14 N3 C13 178.2(7)
C12 C13 N3 C14 143.5(8)
C8 C13 N3 C14 -42.3(11)
C26 C35 N4 C20 1.3(10)
C34 C35 N4 C20 -179.9(6)
C25 C20 N4 C35 1.7(10)
C21 C20 N4 C35 -177.8(7)
C35 C26 N5 C25 3.5(10)
C27 C26 N5 C25 -175.2(6)
C20 C25 N5 C26 -0.5(11)
C24 C25 N5 C26 -179.4(8)
C36 C33 N6 C32 177.5(7)
C34 C33 N6 C32 -0.4(12)
C31 C32 N6 C33 142.9(8)
C27 C32 N6 C33 -42.2(11)
O2 C18 O1 C19 -3.4(14)
C15 C18 O1 C19 171.7(8)
O4 C37 O3 C38 -4.9(14)
C34 C37 O3 C38 174.7(9)
